data_7233935
loop_
_publ_author_name
'Zhiwen Zheng'
'Qingchen Dong'
'Liao Gou'
'Jian-Hua Su'
'Jinhai Huang'

_publ_section_title
;
 Novel hole transport materials based on
 N,N'-disubstituted-dihydrophenazine derivatives for electroluminescent
 diodes
;
_journal_name_full 'Journal of Materials Chemistry C'
_journal_page_first 9858
_journal_page_last 9865
_journal_paper_doi 10.1039/C4TC01965B
_journal_volume 2
_journal_year 2014
_chemical_formula_sum 'C45 H31 Cl N3'
_chemical_formula_weight 649.18
_space_group_crystal_system triclinic
_space_group_IT_number 2
_space_group_name_Hall '-P 1'
_space_group_name_H-M_alt 'P -1'
_atom_sites_solution_hydrogens geom
_cell_angle_alpha 75.264(9)
_cell_angle_beta 81.913(10)
_cell_angle_gamma 71.406(11)
_cell_formula_units_Z 2
_cell_length_a 9.322(5)
_cell_length_b 12.934(7)
_cell_length_c 14.662(8)
_cell_measurement_reflns_used 994
_cell_measurement_temperature 140(2)
_cell_measurement_theta_max 22.68
_cell_measurement_theta_min 2.31
_cell_volume 1617.0(15)
_computing_cell_refinement 'Bruker SAINT'
_computing_data_collection 'Bruker APEX2'
_computing_data_reduction 'Bruker SAINT'
_computing_molecular_graphics 'Bruker SHELXTL'
_computing_publication_material 'Bruker SHELXTL'
_computing_structure_refinement 'SHELXL-2013 (Sheldrick, 2013)'
_computing_structure_solution 'SHELXS-97 (Sheldrick, 2008)'
_diffrn_ambient_temperature 140(2)
_diffrn_measured_fraction_theta_full 0.999
_diffrn_measured_fraction_theta_max 0.999
_diffrn_measurement_device_type 'Bruker APEX-II CCD'
_diffrn_measurement_method '\f and \w scans'
_diffrn_radiation_type MoK\a
_diffrn_radiation_wavelength 0.71073
_diffrn_reflns_av_R_equivalents 0.0857
_diffrn_reflns_av_unetI/netI 0.1618
_diffrn_reflns_Laue_measured_fraction_full 0.999
_diffrn_reflns_Laue_measured_fraction_max 0.999
_diffrn_reflns_limit_h_max 11
_diffrn_reflns_limit_h_min -9
_diffrn_reflns_limit_k_max 15
_diffrn_reflns_limit_k_min -15
_diffrn_reflns_limit_l_max 18
_diffrn_reflns_limit_l_min -18
_diffrn_reflns_number 11776
_diffrn_reflns_point_group_measured_fraction_full 0.999
_diffrn_reflns_point_group_measured_fraction_max 0.999
_diffrn_reflns_theta_full 25.242
_diffrn_reflns_theta_max 25.999
_diffrn_reflns_theta_min 1.704
_exptl_absorpt_coefficient_mu 0.158
_exptl_absorpt_correction_T_max 0.7461
_exptl_absorpt_correction_T_min 0.5680
_exptl_absorpt_correction_type multi-scan
_exptl_absorpt_process_details sadabs
_exptl_crystal_colour colourless
_exptl_crystal_density_diffrn 1.333
_exptl_crystal_F_000 678
_exptl_crystal_size_max 0.200
_exptl_crystal_size_mid 0.190
_exptl_crystal_size_min 0.150
_refine_diff_density_max 0.390
_refine_diff_density_min -0.815
_refine_diff_density_rms 0.065
_refine_ls_extinction_coef .
_refine_ls_extinction_method none
_refine_ls_goodness_of_fit_ref 0.962
_refine_ls_hydrogen_treatment constr
_refine_ls_matrix_type full
_refine_ls_number_parameters 442
_refine_ls_number_reflns 6345
_refine_ls_number_restraints 0
_refine_ls_restrained_S_all 0.962
_refine_ls_R_factor_all 0.1697
_refine_ls_R_factor_gt 0.0729
_refine_ls_shift/su_max 0.006
_refine_ls_shift/su_mean 0.000
_refine_ls_structure_factor_coef Fsqd
_refine_ls_weighting_details 'w=1/[\s^2^(Fo^2^)+(0.0911P)^2^] where P=(Fo^2^+2Fc^2^)/3'
_refine_ls_weighting_scheme calc
_refine_ls_wR_factor_gt 0.1722
_refine_ls_wR_factor_ref 0.2258
_reflns_Friedel_coverage 0.000
_reflns_Friedel_fraction_full .
_reflns_Friedel_fraction_max .
_reflns_number_gt 2861
_reflns_number_total 6345
_reflns_threshold_expression 'I > 2\s(I)'
_cod_data_source_file 1000002.cif
_cod_data_source_block PCOD1000002
_cod_original_cell_volume 1616.9(16)
_cod_database_code 7233935
_shelx_space_group_comment
;
The symmetry employed for this shelxl refinement is uniquely defined
by the following loop, which should always be used as a source of
symmetry information in preference to the above space-group names.
They are only intended as comments.
;
_shelx_estimated_absorpt_t_min 0.969
_shelx_estimated_absorpt_t_max 0.977
_shelxl_version_number 2013-4

loop_
_space_group_symop_operation_xyz
'x, y, z'
'-x, -y, -z'

loop_
_atom_site_label
_atom_site_type_symbol
_atom_site_fract_x
_atom_site_fract_y
_atom_site_fract_z
_atom_site_U_iso_or_equiv
_atom_site_adp_type
_atom_site_occupancy
_atom_site_site_symmetry_order
_atom_site_calc_flag
_atom_site_refinement_flags_posn
_atom_site_refinement_flags_adp
_atom_site_refinement_flags_occupancy
_atom_site_disorder_assembly
_atom_site_disorder_group
N1 N 0.0635(4) -0.0157(3) 0.2574(2) 0.0312(9) Uani 1 1 d . . . . .
N2 N 0.2805(4) 0.0834(3) 0.2611(2) 0.0296(8) Uani 1 1 d . . . . .
N3 N 0.2313(4) 0.3941(3) -0.0892(2) 0.0321(9) Uani 1 1 d . . . . .
C1 C 0.0349(5) 0.0583(3) 0.3198(3) 0.0254(9) Uani 1 1 d . . . . .
C2 C 0.1451(5) 0.1035(3) 0.3255(3) 0.0279(10) Uani 1 1 d . . . . .
C3 C 0.1361(5) 0.1665(3) 0.3952(3) 0.0276(9) Uani 1 1 d . . . . .
C4 C 0.2521(5) 0.2102(3) 0.4028(3) 0.0344(11) Uani 1 1 d . . . . .
H4 H 0.3403 0.1981 0.3610 0.041 Uiso 1 1 calc R U . . .
C5 C 0.2405(5) 0.2701(3) 0.4697(3) 0.0395(11) Uani 1 1 d . . . . .
H5 H 0.3193 0.3005 0.4733 0.047 Uiso 1 1 calc R U . . .
C6 C 0.1128(5) 0.2861(4) 0.5324(3) 0.0407(12) Uani 1 1 d . . . . .
H6 H 0.1055 0.3263 0.5797 0.049 Uiso 1 1 calc R U . . .
C7 C -0.0024(5) 0.2444(3) 0.5263(3) 0.0348(11) Uani 1 1 d . . . . .
H7 H -0.0887 0.2564 0.5697 0.042 Uiso 1 1 calc R U . . .
C8 C 0.0032(5) 0.1842(3) 0.4577(3) 0.0290(10) Uani 1 1 d . . . . .
C9 C -0.1192(5) 0.1417(3) 0.4476(3) 0.0277(10) Uani 1 1 d . . . . .
C10 C -0.2562(5) 0.1610(3) 0.5042(3) 0.0338(11) Uani 1 1 d . . . . .
H10 H -0.2704 0.2041 0.5503 0.041 Uiso 1 1 calc R U . . .
C11 C -0.3694(5) 0.1189(3) 0.4943(3) 0.0349(11) Uani 1 1 d . . . . .
H11 H -0.4616 0.1344 0.5323 0.042 Uiso 1 1 calc R U . . .
C12 C -0.3501(5) 0.0537(3) 0.4290(3) 0.0361(11) Uani 1 1 d . . . . .
H12 H -0.4289 0.0247 0.4228 0.043 Uiso 1 1 calc R U . . .
C13 C -0.2182(5) 0.0311(3) 0.3738(3) 0.0332(10) Uani 1 1 d . . . . .
H13 H -0.2045 -0.0155 0.3306 0.040 Uiso 1 1 calc R U . . .
C14 C -0.1023(5) 0.0765(3) 0.3802(3) 0.0261(9) Uani 1 1 d . . . . .
C15 C 0.2184(5) -0.0808(3) 0.2495(3) 0.0287(10) Uani 1 1 d . . . . .
C16 C 0.3296(5) -0.0325(3) 0.2551(3) 0.0309(10) Uani 1 1 d . . . . .
C17 C 0.4812(5) -0.0938(4) 0.2559(3) 0.0371(11) Uani 1 1 d . . . . .
H17 H 0.5557 -0.0599 0.2606 0.044 Uiso 1 1 calc R U . . .
C18 C 0.5247(6) -0.2060(4) 0.2496(3) 0.0424(12) Uani 1 1 d . . . . .
H18 H 0.6287 -0.2485 0.2488 0.051 Uiso 1 1 calc R U . . .
C19 C 0.4143(6) -0.2538(4) 0.2447(3) 0.0403(12) Uani 1 1 d . . . . .
H19 H 0.4429 -0.3299 0.2404 0.048 Uiso 1 1 calc R U . . .
C20 C 0.2629(5) -0.1932(3) 0.2460(3) 0.0369(11) Uani 1 1 d . . . . .
H20 H 0.1884 -0.2284 0.2445 0.044 Uiso 1 1 calc R U . . .
C21 C -0.0344(5) 0.0137(4) 0.1817(3) 0.0339(10) Uani 1 1 d . . . . .
C22 C -0.0603(5) -0.0679(4) 0.1462(3) 0.0471(13) Uani 1 1 d . . . . .
H22 H -0.0125 -0.1447 0.1721 0.057 Uiso 1 1 calc R U . . .
C23 C -0.1548(6) -0.0386(5) 0.0738(4) 0.0607(15) Uani 1 1 d . . . . .
H23 H -0.1687 -0.0956 0.0489 0.073 Uiso 1 1 calc R U . . .
C24 C -0.2297(6) 0.0720(5) 0.0366(4) 0.0540(14) Uani 1 1 d . . . . .
H24 H -0.2950 0.0916 -0.0133 0.065 Uiso 1 1 calc R U . . .
C25 C -0.2077(6) 0.1540(5) 0.0736(3) 0.0537(14) Uani 1 1 d . . . . .
H25 H -0.2592 0.2305 0.0493 0.064 Uiso 1 1 calc R U . . .
C26 C -0.1101(5) 0.1247(4) 0.1466(3) 0.0425(12) Uani 1 1 d . . . . .
H26 H -0.0960 0.1813 0.1718 0.051 Uiso 1 1 calc R U . . .
C27 C 0.2750(5) 0.1635(3) 0.1743(3) 0.0274(10) Uani 1 1 d . . . . .
C28 C 0.1705(5) 0.2699(3) 0.1650(3) 0.0382(11) Uani 1 1 d . . . . .
H28 H 0.1057 0.2897 0.2179 0.046 Uiso 1 1 calc R U . . .
C29 C 0.1607(5) 0.3467(3) 0.0790(3) 0.0386(11) Uani 1 1 d . . . . .
H29 H 0.0895 0.4190 0.0734 0.046 Uiso 1 1 calc R U . . .
C30 C 0.2539(5) 0.3187(3) 0.0014(3) 0.0320(10) Uani 1 1 d . . . . .
C31 C 0.3611(5) 0.2150(4) 0.0102(3) 0.0391(11) Uani 1 1 d . . . . .
H31 H 0.4271 0.1963 -0.0426 0.047 Uiso 1 1 calc R U . . .
C32 C 0.3720(5) 0.1387(4) 0.0957(3) 0.0381(11) Uani 1 1 d . . . . .
H32 H 0.4468 0.0679 0.1013 0.046 Uiso 1 1 calc R U . . .
C33 C 0.3167(5) 0.4658(3) -0.1345(3) 0.0315(10) Uani 1 1 d . . . . .
C34 C 0.4414(5) 0.4818(4) -0.1056(3) 0.0382(11) Uani 1 1 d . . . . .
H34 H 0.4842 0.4391 -0.0476 0.046 Uiso 1 1 calc R U . . .
C35 C 0.5017(6) 0.5616(4) -0.1637(4) 0.0497(13) Uani 1 1 d . . . . .
H35 H 0.5873 0.5741 -0.1451 0.060 Uiso 1 1 calc R U . . .
C36 C 0.4412(6) 0.6242(4) -0.2485(4) 0.0579(15) Uani 1 1 d . . . . .
H36 H 0.4845 0.6794 -0.2867 0.070 Uiso 1 1 calc R U . . .
C37 C 0.3184(6) 0.6068(4) -0.2779(3) 0.0502(14) Uani 1 1 d . . . . .
H37 H 0.2776 0.6494 -0.3364 0.060 Uiso 1 1 calc R U . . .
C38 C 0.2545(5) 0.5265(3) -0.2212(3) 0.0354(11) Uani 1 1 d . . . . .
C39 C 0.1253(5) 0.4889(3) -0.2279(3) 0.0340(11) Uani 1 1 d . . . . .
C40 C 0.0164(6) 0.5195(4) -0.2943(3) 0.0438(12) Uani 1 1 d . . . . .
H40 H 0.0241 0.5715 -0.3522 0.053 Uiso 1 1 calc R U . . .
C41 C -0.1022(6) 0.4734(4) -0.2749(4) 0.0521(14) Uani 1 1 d . . . . .
H41 H -0.1767 0.4936 -0.3194 0.063 Uiso 1 1 calc R U . . .
C42 C -0.1126(6) 0.3965(4) -0.1891(4) 0.0509(14) Uani 1 1 d . . . . .
H42 H -0.1963 0.3670 -0.1757 0.061 Uiso 1 1 calc R U . . .
C43 C -0.0041(5) 0.3626(4) -0.1235(4) 0.0429(12) Uani 1 1 d . . . . .
H43 H -0.0105 0.3090 -0.0663 0.051 Uiso 1 1 calc R U . . .
C44 C 0.1137(5) 0.4096(3) -0.1442(3) 0.0324(10) Uani 1 1 d . . . . .
Cl1 Cl 0.3385(2) 0.52307(17) 0.48722(18) 0.1065(8) Uani 1 1 d . . . . .
C1S C 0.525(2) 0.5554(9) 0.4681(11) 0.247(8) Uani 1 1 d . . . . .
H1SA H 0.5266 0.5670 0.3986 0.296 Uiso 1 1 calc R U . . .
H1SB H 0.4810 0.6256 0.4907 0.296 Uiso 1 1 calc R U . . .

loop_
_atom_site_aniso_label
_atom_site_aniso_U_11
_atom_site_aniso_U_22
_atom_site_aniso_U_33
_atom_site_aniso_U_23
_atom_site_aniso_U_13
_atom_site_aniso_U_12
N1 0.034(2) 0.0312(19) 0.0276(18) -0.0102(16) -0.0018(16) -0.0062(16)
N2 0.031(2) 0.0290(18) 0.0243(17) -0.0046(16) 0.0062(16) -0.0073(15)
N3 0.036(2) 0.0323(19) 0.0259(18) -0.0023(16) -0.0026(17) -0.0098(17)
C1 0.028(2) 0.024(2) 0.021(2) -0.0056(17) -0.0005(18) -0.0028(18)
C2 0.030(2) 0.025(2) 0.022(2) -0.0011(18) 0.0014(18) -0.0029(18)
C3 0.027(2) 0.025(2) 0.024(2) -0.0016(18) -0.0010(18) -0.0034(18)
C4 0.033(3) 0.033(2) 0.036(2) -0.008(2) -0.001(2) -0.008(2)
C5 0.040(3) 0.033(2) 0.048(3) -0.008(2) -0.012(2) -0.010(2)
C6 0.048(3) 0.039(3) 0.037(3) -0.016(2) -0.010(2) -0.006(2)
C7 0.045(3) 0.033(2) 0.024(2) -0.0088(19) 0.001(2) -0.008(2)
C8 0.031(2) 0.027(2) 0.023(2) -0.0041(18) -0.0033(19) -0.0009(18)
C9 0.029(2) 0.028(2) 0.020(2) 0.0007(18) 0.0011(18) -0.0051(18)
C10 0.038(3) 0.031(2) 0.023(2) -0.0028(19) 0.003(2) -0.003(2)
C11 0.031(3) 0.036(2) 0.027(2) 0.004(2) 0.004(2) -0.007(2)
C12 0.037(3) 0.039(3) 0.031(2) 0.000(2) -0.004(2) -0.015(2)
C13 0.037(3) 0.032(2) 0.030(2) -0.005(2) 0.000(2) -0.012(2)
C14 0.027(2) 0.023(2) 0.021(2) -0.0008(17) 0.0010(18) -0.0021(17)
C15 0.037(3) 0.028(2) 0.019(2) -0.0064(18) 0.0018(19) -0.0065(19)
C16 0.041(3) 0.027(2) 0.018(2) -0.0034(18) 0.0025(19) -0.005(2)
C17 0.037(3) 0.040(3) 0.029(2) -0.006(2) 0.003(2) -0.006(2)
C18 0.042(3) 0.038(3) 0.033(2) -0.009(2) 0.004(2) 0.005(2)
C19 0.054(3) 0.031(2) 0.032(2) -0.014(2) 0.001(2) -0.004(2)
C20 0.052(3) 0.033(2) 0.025(2) -0.008(2) -0.001(2) -0.011(2)
C21 0.033(3) 0.040(3) 0.028(2) -0.008(2) 0.002(2) -0.010(2)
C22 0.039(3) 0.055(3) 0.051(3) -0.023(3) -0.008(2) -0.010(2)
C23 0.047(3) 0.085(4) 0.061(3) -0.039(3) -0.006(3) -0.016(3)
C24 0.031(3) 0.091(4) 0.040(3) -0.018(3) 0.000(2) -0.015(3)
C25 0.049(3) 0.062(3) 0.039(3) 0.004(3) -0.005(3) -0.013(3)
C26 0.047(3) 0.047(3) 0.032(2) -0.006(2) -0.007(2) -0.012(2)
C27 0.027(2) 0.028(2) 0.026(2) -0.0051(19) 0.0013(18) -0.0088(18)
C28 0.047(3) 0.031(2) 0.030(2) -0.009(2) 0.011(2) -0.006(2)
C29 0.050(3) 0.023(2) 0.036(3) -0.004(2) 0.002(2) -0.006(2)
C30 0.038(3) 0.031(2) 0.027(2) -0.0039(19) 0.002(2) -0.013(2)
C31 0.036(3) 0.043(3) 0.029(2) -0.003(2) 0.007(2) -0.007(2)
C32 0.037(3) 0.037(2) 0.027(2) -0.002(2) 0.011(2) -0.001(2)
C33 0.036(3) 0.026(2) 0.028(2) -0.0055(19) 0.000(2) -0.0039(19)
C34 0.045(3) 0.038(3) 0.033(2) -0.006(2) -0.005(2) -0.015(2)
C35 0.048(3) 0.051(3) 0.049(3) -0.006(3) 0.003(3) -0.021(3)
C36 0.063(4) 0.049(3) 0.055(3) 0.005(3) 0.011(3) -0.026(3)
C37 0.059(4) 0.044(3) 0.037(3) 0.003(2) 0.004(3) -0.014(3)
C38 0.042(3) 0.029(2) 0.028(2) -0.005(2) 0.002(2) -0.004(2)
C39 0.038(3) 0.029(2) 0.030(2) -0.008(2) -0.002(2) -0.003(2)
C40 0.051(3) 0.034(2) 0.042(3) -0.013(2) -0.008(3) -0.002(2)
C41 0.051(4) 0.050(3) 0.057(3) -0.018(3) -0.022(3) -0.004(3)
C42 0.047(3) 0.039(3) 0.076(4) -0.027(3) -0.009(3) -0.013(2)
C43 0.044(3) 0.031(2) 0.053(3) -0.012(2) -0.005(3) -0.008(2)
C44 0.030(3) 0.029(2) 0.037(2) -0.012(2) 0.000(2) -0.005(2)
Cl1 0.0853(14) 0.0943(14) 0.164(2) -0.0558(14) -0.0225(14) -0.0326(11)
C1S 0.35(2) 0.115(9) 0.260(16) 0.062(10) -0.132(16) -0.073(11)

loop_
_atom_type_symbol
_atom_type_description
_atom_type_scat_dispersion_real
_atom_type_scat_dispersion_imag
_atom_type_scat_source
C C 0.0033 0.0016 'International Tables Vol C Tables 4.2.6.8 and 6.1.1.4'
H H 0.0000 0.0000 'International Tables Vol C Tables 4.2.6.8 and 6.1.1.4'
N N 0.0061 0.0033 'International Tables Vol C Tables 4.2.6.8 and 6.1.1.4'
Cl Cl 0.1484 0.1585 'International Tables Vol C Tables 4.2.6.8 and 6.1.1.4'

loop_
_geom_angle_atom_site_label_1
_geom_angle_atom_site_label_2
_geom_angle_atom_site_label_3
_geom_angle
_geom_angle_site_symmetry_1
_geom_angle_site_symmetry_3
C15 N1 C1 113.7(3) . .
C15 N1 C21 121.7(3) . .
C1 N1 C21 118.5(3) . .
C27 N2 C16 116.3(3) . .
C27 N2 C2 115.9(3) . .
C16 N2 C2 109.4(3) . .
C44 N3 C33 109.2(3) . .
C44 N3 C30 123.9(4) . .
C33 N3 C30 126.8(4) . .
C2 C1 N1 118.1(4) . .
C2 C1 C14 121.4(4) . .
N1 C1 C14 120.3(4) . .
C1 C2 C3 122.3(4) . .
C1 C2 N2 118.7(4) . .
C3 C2 N2 118.9(4) . .
C4 C3 C8 119.9(4) . .
C4 C3 C2 122.3(4) . .
C8 C3 C2 117.9(4) . .
C5 C4 C3 121.1(4) . .
C5 C4 H4 119.5 . .
C3 C4 H4 119.5 . .
C4 C5 C6 119.7(4) . .
C4 C5 H5 120.2 . .
C6 C5 H5 120.2 . .
C7 C6 C5 120.4(4) . .
C7 C6 H6 119.8 . .
C5 C6 H6 119.8 . .
C6 C7 C8 121.9(4) . .
C6 C7 H7 119.0 . .
C8 C7 H7 119.0 . .
C7 C8 C3 117.1(4) . .
C7 C8 C9 123.2(4) . .
C3 C8 C9 119.7(4) . .
C10 C9 C14 117.5(4) . .
C10 C9 C8 122.4(4) . .
C14 C9 C8 120.1(4) . .
C11 C10 C9 121.4(4) . .
C11 C10 H10 119.3 . .
C9 C10 H10 119.3 . .
C10 C11 C12 120.4(4) . .
C10 C11 H11 119.8 . .
C12 C11 H11 119.8 . .
C13 C12 C11 120.3(4) . .
C13 C12 H12 119.9 . .
C11 C12 H12 119.9 . .
C12 C13 C14 120.5(4) . .
C12 C13 H13 119.8 . .
C14 C13 H13 119.8 . .
C13 C14 C9 119.9(4) . .
C13 C14 C1 121.7(4) . .
C9 C14 C1 118.4(4) . .
C20 C15 C16 118.5(4) . .
C20 C15 N1 123.2(4) . .
C16 C15 N1 118.0(3) . .
C17 C16 C15 121.0(4) . .
C17 C16 N2 121.4(4) . .
C15 C16 N2 117.5(4) . .
C16 C17 C18 119.8(5) . .
C16 C17 H17 120.1 . .
C18 C17 H17 120.1 . .
C19 C18 C17 118.9(4) . .
C19 C18 H18 120.5 . .
C17 C18 H18 120.5 . .
C18 C19 C20 121.1(4) . .
C18 C19 H19 119.4 . .
C20 C19 H19 119.4 . .
C19 C20 C15 120.6(4) . .
C19 C20 H20 119.7 . .
C15 C20 H20 119.7 . .
C26 C21 C22 119.1(4) . .
C26 C21 N1 119.7(4) . .
C22 C21 N1 121.1(4) . .
C23 C22 C21 120.6(5) . .
C23 C22 H22 119.7 . .
C21 C22 H22 119.7 . .
C22 C23 C24 121.1(5) . .
C22 C23 H23 119.4 . .
C24 C23 H23 119.4 . .
C23 C24 C25 118.7(5) . .
C23 C24 H24 120.7 . .
C25 C24 H24 120.7 . .
C24 C25 C26 120.4(5) . .
C24 C25 H25 119.8 . .
C26 C25 H25 119.8 . .
C21 C26 C25 120.0(5) . .
C21 C26 H26 120.0 . .
C25 C26 H26 120.0 . .
C28 C27 C32 118.1(4) . .
C28 C27 N2 120.3(4) . .
C32 C27 N2 121.5(3) . .
C29 C28 C27 120.4(4) . .
C29 C28 H28 119.8 . .
C27 C28 H28 119.8 . .
C30 C29 C28 120.4(4) . .
C30 C29 H29 119.8 . .
C28 C29 H29 119.8 . .
C31 C30 C29 119.9(4) . .
C31 C30 N3 120.2(4) . .
C29 C30 N3 119.8(4) . .
C32 C31 C30 119.9(4) . .
C32 C31 H31 120.1 . .
C30 C31 H31 120.1 . .
C31 C32 C27 121.2(4) . .
C31 C32 H32 119.4 . .
C27 C32 H32 119.4 . .
C34 C33 N3 129.9(4) . .
C34 C33 C38 121.7(4) . .
N3 C33 C38 108.4(4) . .
C35 C34 C33 117.8(4) . .
C35 C34 H34 121.1 . .
C33 C34 H34 121.1 . .
C34 C35 C36 121.8(5) . .
C34 C35 H35 119.1 . .
C36 C35 H35 119.1 . .
C37 C36 C35 120.3(5) . .
C37 C36 H36 119.8 . .
C35 C36 H36 119.8 . .
C36 C37 C38 119.6(4) . .
C36 C37 H37 120.2 . .
C38 C37 H37 120.2 . .
C37 C38 C33 118.8(5) . .
C37 C38 C39 134.4(4) . .
C33 C38 C39 106.7(4) . .
C40 C39 C44 119.1(4) . .
C40 C39 C38 134.1(4) . .
C44 C39 C38 106.7(4) . .
C41 C40 C39 119.5(5) . .
C41 C40 H40 120.3 . .
C39 C40 H40 120.3 . .
C40 C41 C42 119.9(4) . .
C40 C41 H41 120.1 . .
C42 C41 H41 120.1 . .
C43 C42 C41 121.8(5) . .
C43 C42 H42 119.1 . .
C41 C42 H42 119.1 . .
C44 C43 C42 117.5(5) . .
C44 C43 H43 121.3 . .
C42 C43 H43 121.3 . .
C43 C44 N3 128.8(4) . .
C43 C44 C39 122.3(4) . .
N3 C44 C39 108.9(4) . .
C1S Cl1 C1S 58.0(7) 2_666 .
Cl1 C1S C1S 73.7(8) 2_666 2_666
Cl1 C1S Cl1 122.0(7) 2_666 .
C1S C1S Cl1 48.3(9) 2_666 .
Cl1 C1S H1SA 116.2 2_666 .
C1S C1S H1SA 116.2 2_666 .
Cl1 C1S H1SA 92.7 . .
Cl1 C1S H1SB 116.2 2_666 .
C1S C1S H1SB 116.2 2_666 .
Cl1 C1S H1SB 92.7 . .
H1SA C1S H1SB 113.1 . .

loop_
_geom_bond_atom_site_label_1
_geom_bond_atom_site_label_2
_geom_bond_distance
_geom_bond_site_symmetry_2
N1 C15 1.427(5) .
N1 C1 1.428(5) .
N1 C21 1.433(5) .
N2 C27 1.419(5) .
N2 C16 1.442(5) .
N2 C2 1.460(5) .
N3 C44 1.385(5) .
N3 C33 1.394(6) .
N3 C30 1.432(5) .
C1 C2 1.355(6) .
C1 C14 1.438(5) .
C2 C3 1.440(5) .
C3 C4 1.398(6) .
C3 C8 1.426(6) .
C4 C5 1.370(6) .
C4 H4 0.9500 .
C5 C6 1.392(7) .
C5 H5 0.9500 .
C6 C7 1.369(6) .
C6 H6 0.9500 .
C7 C8 1.406(5) .
C7 H7 0.9500 .
C8 C9 1.455(6) .
C9 C10 1.409(6) .
C9 C14 1.418(5) .
C10 C11 1.372(6) .
C10 H10 0.9500 .
C11 C12 1.387(6) .
C11 H11 0.9500 .
C12 C13 1.366(6) .
C12 H12 0.9500 .
C13 C14 1.407(6) .
C13 H13 0.9500 .
C15 C20 1.390(5) .
C15 C16 1.391(6) .
C16 C17 1.383(6) .
C17 C18 1.400(6) .
C17 H17 0.9500 .
C18 C19 1.377(7) .
C18 H18 0.9500 .
C19 C20 1.379(6) .
C19 H19 0.9500 .
C20 H20 0.9500 .
C21 C26 1.380(6) .
C21 C22 1.387(6) .
C22 C23 1.376(6) .
C22 H22 0.9500 .
C23 C24 1.381(7) .
C23 H23 0.9500 .
C24 C25 1.387(7) .
C24 H24 0.9500 .
C25 C26 1.402(6) .
C25 H25 0.9500 .
C26 H26 0.9500 .
C27 C28 1.395(5) .
C27 C32 1.400(6) .
C28 C29 1.386(6) .
C28 H28 0.9500 .
C29 C30 1.383(6) .
C29 H29 0.9500 .
C30 C31 1.381(6) .
C31 C32 1.377(6) .
C31 H31 0.9500 .
C32 H32 0.9500 .
C33 C34 1.382(6) .
C33 C38 1.405(6) .
C34 C35 1.377(6) .
C34 H34 0.9500 .
C35 C36 1.383(7) .
C35 H35 0.9500 .
C36 C37 1.377(7) .
C36 H36 0.9500 .
C37 C38 1.394(7) .
C37 H37 0.9500 .
C38 C39 1.459(6) .
C39 C40 1.400(6) .
C39 C44 1.401(6) .
C40 C41 1.380(7) .
C40 H40 0.9500 .
C41 C42 1.403(7) .
C41 H41 0.9500 .
C42 C43 1.385(6) .
C42 H42 0.9500 .
C43 C44 1.381(6) .
C43 H43 0.9500 .
Cl1 C1S 1.466(14) 2_666
Cl1 C1S 1.884(16) .
C1S Cl1 1.466(14) 2_666
C1S C1S 1.66(2) 2_666
C1S H1SA 0.9900 .
C1S H1SB 0.9900 .

loop_
_geom_torsion_atom_site_label_1
_geom_torsion_atom_site_label_2
_geom_torsion_atom_site_label_3
_geom_torsion_atom_site_label_4
_geom_torsion
_geom_torsion_site_symmetry_1
_geom_torsion_site_symmetry_2
_geom_torsion_site_symmetry_3
_geom_torsion_site_symmetry_4
C15 N1 C1 C2 33.3(5) . . . .
C21 N1 C1 C2 -119.6(4) . . . .
C15 N1 C1 C14 -141.8(4) . . . .
C21 N1 C1 C14 65.3(5) . . . .
N1 C1 C2 C3 -171.4(3) . . . .
C14 C1 C2 C3 3.6(6) . . . .
N1 C1 C2 N2 6.0(5) . . . .
C14 C1 C2 N2 -179.0(3) . . . .
C27 N2 C2 C1 90.9(4) . . . .
C16 N2 C2 C1 -43.0(5) . . . .
C27 N2 C2 C3 -91.7(4) . . . .
C16 N2 C2 C3 134.4(4) . . . .
C1 C2 C3 C4 178.0(4) . . . .
N2 C2 C3 C4 0.7(5) . . . .
C1 C2 C3 C8 -2.2(5) . . . .
N2 C2 C3 C8 -179.5(3) . . . .
C8 C3 C4 C5 0.0(6) . . . .
C2 C3 C4 C5 179.9(4) . . . .
C3 C4 C5 C6 1.2(6) . . . .
C4 C5 C6 C7 -1.3(6) . . . .
C5 C6 C7 C8 0.1(6) . . . .
C6 C7 C8 C3 1.1(6) . . . .
C6 C7 C8 C9 -178.1(4) . . . .
C4 C3 C8 C7 -1.2(5) . . . .
C2 C3 C8 C7 179.0(3) . . . .
C4 C3 C8 C9 178.1(4) . . . .
C2 C3 C8 C9 -1.8(5) . . . .
C7 C8 C9 C10 2.2(6) . . . .
C3 C8 C9 C10 -177.0(3) . . . .
C7 C8 C9 C14 -176.5(3) . . . .
C3 C8 C9 C14 4.3(5) . . . .
C14 C9 C10 C11 -0.4(6) . . . .
C8 C9 C10 C11 -179.1(4) . . . .
C9 C10 C11 C12 1.4(6) . . . .
C10 C11 C12 C13 -0.2(6) . . . .
C11 C12 C13 C14 -2.0(6) . . . .
C12 C13 C14 C9 3.0(6) . . . .
C12 C13 C14 C1 -177.1(4) . . . .
C10 C9 C14 C13 -1.8(5) . . . .
C8 C9 C14 C13 177.0(4) . . . .
C10 C9 C14 C1 178.3(3) . . . .
C8 C9 C14 C1 -2.9(5) . . . .
C2 C1 C14 C13 179.1(4) . . . .
N1 C1 C14 C13 -6.0(5) . . . .
C2 C1 C14 C9 -1.1(5) . . . .
N1 C1 C14 C9 173.8(3) . . . .
C1 N1 C15 C20 139.5(4) . . . .
C21 N1 C15 C20 -68.6(5) . . . .
C1 N1 C15 C16 -33.9(5) . . . .
C21 N1 C15 C16 118.0(4) . . . .
C20 C15 C16 C17 0.9(6) . . . .
N1 C15 C16 C17 174.6(4) . . . .
C20 C15 C16 N2 -178.4(3) . . . .
N1 C15 C16 N2 -4.7(5) . . . .
C27 N2 C16 C17 88.8(5) . . . .
C2 N2 C16 C17 -137.5(4) . . . .
C27 N2 C16 C15 -91.9(4) . . . .
C2 N2 C16 C15 41.8(5) . . . .
C15 C16 C17 C18 0.9(6) . . . .
N2 C16 C17 C18 -179.8(4) . . . .
C16 C17 C18 C19 -1.3(6) . . . .
C17 C18 C19 C20 -0.1(7) . . . .
C18 C19 C20 C15 1.9(7) . . . .
C16 C15 C20 C19 -2.3(6) . . . .
N1 C15 C20 C19 -175.7(4) . . . .
C15 N1 C21 C26 -124.9(4) . . . .
C1 N1 C21 C26 25.8(6) . . . .
C15 N1 C21 C22 58.4(6) . . . .
C1 N1 C21 C22 -151.0(4) . . . .
C26 C21 C22 C23 3.0(7) . . . .
N1 C21 C22 C23 179.8(4) . . . .
C21 C22 C23 C24 -2.0(8) . . . .
C22 C23 C24 C25 0.2(8) . . . .
C23 C24 C25 C26 0.6(8) . . . .
C22 C21 C26 C25 -2.2(7) . . . .
N1 C21 C26 C25 -179.0(4) . . . .
C24 C25 C26 C21 0.4(7) . . . .
C16 N2 C27 C28 150.3(4) . . . .
C2 N2 C27 C28 19.6(5) . . . .
C16 N2 C27 C32 -29.1(6) . . . .
C2 N2 C27 C32 -159.7(4) . . . .
C32 C27 C28 C29 2.1(7) . . . .
N2 C27 C28 C29 -177.3(4) . . . .
C27 C28 C29 C30 0.2(7) . . . .
C28 C29 C30 C31 -2.2(7) . . . .
C28 C29 C30 N3 173.1(4) . . . .
C44 N3 C30 C31 100.5(5) . . . .
C33 N3 C30 C31 -82.3(5) . . . .
C44 N3 C30 C29 -74.7(5) . . . .
C33 N3 C30 C29 102.4(5) . . . .
C29 C30 C31 C32 1.7(7) . . . .
N3 C30 C31 C32 -173.6(4) . . . .
C30 C31 C32 C27 0.8(7) . . . .
C28 C27 C32 C31 -2.6(7) . . . .
N2 C27 C32 C31 176.8(4) . . . .
C44 N3 C33 C34 178.2(4) . . . .
C30 N3 C33 C34 0.7(7) . . . .
C44 N3 C33 C38 -1.4(4) . . . .
C30 N3 C33 C38 -178.9(4) . . . .
N3 C33 C34 C35 -178.0(4) . . . .
C38 C33 C34 C35 1.5(6) . . . .
C33 C34 C35 C36 -0.2(7) . . . .
C34 C35 C36 C37 -0.8(8) . . . .
C35 C36 C37 C38 0.6(8) . . . .
C36 C37 C38 C33 0.7(7) . . . .
C36 C37 C38 C39 177.8(5) . . . .
C34 C33 C38 C37 -1.8(6) . . . .
N3 C33 C38 C37 177.8(4) . . . .
C34 C33 C38 C39 -179.6(4) . . . .
N3 C33 C38 C39 0.0(4) . . . .
C37 C38 C39 C40 0.2(9) . . . .
C33 C38 C39 C40 177.5(4) . . . .
C37 C38 C39 C44 -176.0(5) . . . .
C33 C38 C39 C44 1.4(4) . . . .
C44 C39 C40 C41 1.8(6) . . . .
C38 C39 C40 C41 -174.0(5) . . . .
C39 C40 C41 C42 -0.1(7) . . . .
C40 C41 C42 C43 -1.8(7) . . . .
C41 C42 C43 C44 1.7(6) . . . .
C42 C43 C44 N3 176.7(4) . . . .
C42 C43 C44 C39 0.1(6) . . . .
C33 N3 C44 C43 -174.7(4) . . . .
C30 N3 C44 C43 2.9(6) . . . .
C33 N3 C44 C39 2.3(4) . . . .
C30 N3 C44 C39 179.9(4) . . . .
C40 C39 C44 C43 -1.9(6) . . . .
C38 C39 C44 C43 175.0(4) . . . .
C40 C39 C44 N3 -179.1(3) . . . .
C38 C39 C44 N3 -2.2(4) . . . .
C1S Cl1 C1S Cl1 0.002(1) 2_666 . . 2_666
